data_4065512
loop_
_publ_author_name
'Meyer, Steffen'
'Orben, Claudia Manuela'
'Demeshko, Serhiy'
'Dechert, Sebastian'
'Meyer, Franc'

_publ_section_title
;
 Synthesis and Characterization of Di- and Tetracarbene Iron(II) Complexes
 with Chelating N-Heterocyclic Carbene Ligands and Their Application in
 Aryl Grignard--Alkyl Halide Cross-Coupling
;
_journal_issue 24
_journal_name_full Organometallics
_journal_page_first 6692
_journal_paper_doi 10.1021/om200870w
_journal_volume 30
_journal_year 2011
_chemical_formula_moiety 'C26 H30 Br2 Fe N4, C4 H8 O'
_chemical_formula_sum 'C30 H38 Br2 Fe N4 O'
_chemical_formula_weight 686.31
_chemical_name_systematic
;
 ?
;
_space_group_IT_number 14
_symmetry_cell_setting monoclinic
_symmetry_space_group_name_Hall '-P 2ybc'
_symmetry_space_group_name_H-M 'P 1 21/c 1'
_atom_sites_solution_hydrogens geom
_atom_sites_solution_primary direct
_atom_sites_solution_secondary difmap
_audit_creation_method SHELXL-97
_cell_angle_alpha 90.00
_cell_angle_beta 92.667(2)
_cell_angle_gamma 90.00
_cell_formula_units_Z 4
_cell_length_a 19.3153(5)
_cell_length_b 9.9530(3)
_cell_length_c 16.2794(5)
_cell_measurement_reflns_used 22386
_cell_measurement_temperature 133(2)
_cell_measurement_theta_max 26.75
_cell_measurement_theta_min 2.11
_cell_volume 3126.25(16)
_computing_cell_refinement 'X-AREA (Stoe & Cie, 2002)'
_computing_data_collection 'X-AREA (Stoe & Cie, 2002)'
_computing_data_reduction 'X-AREA (Stoe & Cie, 2002)'
_computing_molecular_graphics 'DIAMOND (Brandenburg, 2001)'
_computing_publication_material 'SHELXL-97 (Sheldrick, 1997)'
_computing_structure_refinement 'SHELXL-97 (Sheldrick, 1997)'
_computing_structure_solution 'SHELXS-97 (Sheldrick, 1990)'
_diffrn_ambient_temperature 133(2)
_diffrn_measured_fraction_theta_full 0.989
_diffrn_measured_fraction_theta_max 0.982
_diffrn_measurement_device_type 'Stoe IPDS II'
_diffrn_measurement_method \w
_diffrn_radiation_monochromator graphite
_diffrn_radiation_source 'fine-focus sealed tube'
_diffrn_radiation_type MoK\a
_diffrn_radiation_wavelength 0.71073
_diffrn_reflns_av_R_equivalents 0.1065
_diffrn_reflns_av_sigmaI/netI 0.1038
_diffrn_reflns_limit_h_max 24
_diffrn_reflns_limit_h_min -21
_diffrn_reflns_limit_k_max 12
_diffrn_reflns_limit_k_min -12
_diffrn_reflns_limit_l_max 20
_diffrn_reflns_limit_l_min -20
_diffrn_reflns_number 22386
_diffrn_reflns_theta_full 25.10
_diffrn_reflns_theta_max 26.75
_diffrn_reflns_theta_min 2.11
_exptl_absorpt_coefficient_mu 3.067
_exptl_absorpt_correction_T_max 0.7436
_exptl_absorpt_correction_T_min 0.5253
_exptl_absorpt_correction_type numerical
_exptl_absorpt_process_details 'X-RED (Stoe & Cie, 2002)'
_exptl_crystal_colour colorless
_exptl_crystal_density_diffrn 1.458
_exptl_crystal_density_method 'not measured'
_exptl_crystal_description block
_exptl_crystal_F_000 1400
_exptl_crystal_size_max 0.2
_exptl_crystal_size_mid 0.19
_exptl_crystal_size_min 0.14
_refine_diff_density_max 0.930
_refine_diff_density_min -0.558
_refine_diff_density_rms 0.089
_refine_ls_extinction_method none
_refine_ls_goodness_of_fit_ref 1.002
_refine_ls_hydrogen_treatment constr
_refine_ls_matrix_type full
_refine_ls_number_parameters 349
_refine_ls_number_reflns 6532
_refine_ls_number_restraints 0
_refine_ls_restrained_S_all 1.002
_refine_ls_R_factor_all 0.1196
_refine_ls_R_factor_gt 0.0644
_refine_ls_shift/su_max 0.001
_refine_ls_shift/su_mean 0.000
_refine_ls_structure_factor_coef Fsqd
_refine_ls_weighting_details 'calc w=1/[\s^2^(Fo^2^)+(0.0393P)^2^+0.0000P] where P=(Fo^2^+2Fc^2^)/3'
_refine_ls_weighting_scheme calc
_refine_ls_wR_factor_gt 0.1014
_refine_ls_wR_factor_ref 0.1153
_reflns_number_gt 3911
_reflns_number_total 6532
_reflns_threshold_expression >2sigma(I)
_cod_data_source_file om200870w_si_002.cif
_cod_data_source_block stm22-19
_cod_depositor_comments
;
The following automatic conversions were performed:

'_symmetry_cell_setting' value 'Monoclinic' changed to 'monoclinic'
according to /home/saulius/struct/CIF-dictionaries/cif_core.dic
dictionary named 'cif_core.dic' version 2.4.1 from 2010-06-29.

Automatic conversion script
Id: cif_fix_values 1715 2011-07-08 13:25:40Z adriana 
;
_cod_original_sg_symbol_H-M 'P 21/c'
_cod_database_code 4065512

loop_
_symmetry_equiv_pos_as_xyz
'x, y, z'
'-x, y+1/2, -z+1/2'
'-x, -y, -z'
'x, -y-1/2, z-1/2'

loop_
_atom_site_label
_atom_site_type_symbol
_atom_site_fract_x
_atom_site_fract_y
_atom_site_fract_z
_atom_site_U_iso_or_equiv
_atom_site_adp_type
_atom_site_occupancy
_atom_site_symmetry_multiplicity
_atom_site_calc_flag
_atom_site_refinement_flags
Fe1 Fe 0.24034(4) 0.78498(8) 0.53956(5) 0.0317(2) Uani 1 1 d .
Br1 Br 0.18286(4) 0.96314(6) 0.61396(4) 0.04456(18) Uani 1 1 d .
Br2 Br 0.30212(3) 0.61003(7) 0.61834(4) 0.04661(19) Uani 1 1 d .
N1 N 0.3023(2) 0.8889(5) 0.3783(3) 0.0329(11) Uani 1 1 d .
N2 N 0.3783(2) 0.9074(4) 0.4770(3) 0.0298(10) Uani 1 1 d .
N3 N 0.1700(2) 0.6633(4) 0.3765(3) 0.0266(10) Uani 1 1 d .
N4 N 0.1115(2) 0.6168(4) 0.4811(2) 0.0234(9) Uani 1 1 d .
C1 C 0.3114(3) 0.8700(5) 0.4606(3) 0.0308(13) Uani 1 1 d .
C2 C 0.4106(3) 0.9450(6) 0.4062(3) 0.0376(14) Uani 1 1 d .
H2 H 0.4563 0.9729 0.4023 0.080 Uiso 1 1 calc R
C3 C 0.3620(3) 0.9327(6) 0.3439(3) 0.0376(14) Uani 1 1 d .
H3 H 0.3678 0.9505 0.2885 0.080 Uiso 1 1 calc R
C4 C 0.2367(3) 0.8604(6) 0.3307(3) 0.0390(15) Uani 1 1 d .
H4A H 0.2389 0.9001 0.2765 0.080 Uiso 1 1 calc R
H4B H 0.1987 0.9024 0.3579 0.080 Uiso 1 1 calc R
C5 C 0.2223(3) 0.7122(7) 0.3217(4) 0.0432(15) Uani 1 1 d .
H5A H 0.2068 0.6939 0.2653 0.080 Uiso 1 1 calc R
H5B H 0.2650 0.6630 0.3329 0.080 Uiso 1 1 calc R
C6 C 0.1691(3) 0.6845(5) 0.4591(3) 0.0267(12) Uani 1 1 d .
C7 C 0.1158(3) 0.5846(5) 0.3487(3) 0.0302(12) Uani 1 1 d .
H7 H 0.1066 0.5568 0.2947 0.080 Uiso 1 1 calc R
C8 C 0.0784(3) 0.5547(5) 0.4138(3) 0.0302(12) Uani 1 1 d .
H8 H 0.0384 0.5029 0.4138 0.080 Uiso 1 1 calc R
C9 C 0.4114(3) 0.9069(5) 0.5585(3) 0.0268(12) Uani 1 1 d .
C10 C 0.4534(3) 0.7993(5) 0.5821(3) 0.0277(12) Uani 1 1 d .
C11 C 0.4811(3) 0.7990(6) 0.6620(3) 0.0329(13) Uani 1 1 d .
H11 H 0.5097 0.7281 0.6790 0.080 Uiso 1 1 calc R
C12 C 0.4680(3) 0.8997(6) 0.7176(3) 0.0328(13) Uani 1 1 d .
C13 C 0.4271(3) 1.0074(5) 0.6912(3) 0.0322(13) Uani 1 1 d .
H13 H 0.4186 1.0769 0.7276 0.080 Uiso 1 1 calc R
C14 C 0.3983(3) 1.0132(5) 0.6105(3) 0.0290(12) Uani 1 1 d .
C15 C 0.4683(3) 0.6870(6) 0.5236(4) 0.0395(15) Uani 1 1 d .
H15A H 0.4971 0.6210 0.5514 0.080 Uiso 1 1 calc R
H15B H 0.4918 0.7222 0.4776 0.080 Uiso 1 1 calc R
H15C H 0.4255 0.6460 0.5045 0.080 Uiso 1 1 calc R
C16 C 0.4987(4) 0.8943(7) 0.8050(3) 0.0489(17) Uani 1 1 d .
H16A H 0.5101 0.8030 0.8191 0.080 Uiso 1 1 calc R
H16B H 0.4656 0.9281 0.8420 0.080 Uiso 1 1 calc R
H16C H 0.5399 0.9483 0.8092 0.080 Uiso 1 1 calc R
C17 C 0.3557(3) 1.1330(6) 0.5822(4) 0.0437(16) Uani 1 1 d .
H17A H 0.3607 1.2034 0.6224 0.080 Uiso 1 1 calc R
H17B H 0.3079 1.1075 0.5757 0.080 Uiso 1 1 calc R
H17C H 0.3715 1.1644 0.5306 0.080 Uiso 1 1 calc R
C18 C 0.0871(3) 0.6138(5) 0.5631(3) 0.0256(11) Uani 1 1 d .
C19 C 0.1063(3) 0.5086(5) 0.6155(3) 0.0284(12) Uani 1 1 d .
C20 C 0.0835(3) 0.5105(5) 0.6961(3) 0.0337(14) Uani 1 1 d .
H20 H 0.0973 0.4425 0.7326 0.080 Uiso 1 1 calc R
C21 C 0.0405(3) 0.6134(6) 0.7224(3) 0.0334(13) Uani 1 1 d .
C22 C 0.0207(3) 0.7131(6) 0.6667(3) 0.0316(12) Uani 1 1 d .
H22 H -0.0084 0.7810 0.6838 0.080 Uiso 1 1 calc R
C23 C 0.0423(3) 0.7161(5) 0.5871(3) 0.0293(12) Uani 1 1 d .
C24 C 0.1491(3) 0.3920(6) 0.5868(4) 0.0437(15) Uani 1 1 d .
H24A H 0.1948 0.4230 0.5757 0.080 Uiso 1 1 calc R
H24B H 0.1276 0.3546 0.5377 0.080 Uiso 1 1 calc R
H24C H 0.1522 0.3245 0.6289 0.080 Uiso 1 1 calc R
C25 C 0.0158(4) 0.6128(6) 0.8088(3) 0.0474(17) Uani 1 1 d .
H25A H -0.0253 0.5588 0.8108 0.080 Uiso 1 1 calc R
H25B H 0.0056 0.7030 0.8251 0.080 Uiso 1 1 calc R
H25C H 0.0513 0.5761 0.8454 0.080 Uiso 1 1 calc R
C26 C 0.0180(3) 0.8242(5) 0.5284(3) 0.0345(13) Uani 1 1 d .
H26A H -0.0150 0.8804 0.5542 0.080 Uiso 1 1 calc R
H26B H -0.0034 0.7839 0.4800 0.080 Uiso 1 1 calc R
H26C H 0.0569 0.8775 0.5133 0.080 Uiso 1 1 calc R
O1 O 0.2049(5) 0.1747(8) 0.3186(5) 0.120(3) Uani 1 1 d .
C31 C 0.2580(8) 0.2528(13) 0.2779(6) 0.125(5) Uani 1 1 d .
H31A H 0.2366 0.3237 0.2446 0.080 Uiso 1 1 calc R
H31B H 0.2842 0.1952 0.2426 0.080 Uiso 1 1 calc R
C32 C 0.3039(7) 0.3106(13) 0.3441(8) 0.124(4) Uani 1 1 d .
H32A H 0.3416 0.2499 0.3597 0.080 Uiso 1 1 calc R
H32B H 0.3230 0.3962 0.3278 0.080 Uiso 1 1 calc R
C33 C 0.2557(4) 0.3270(8) 0.4113(5) 0.066(2) Uani 1 1 d .
H33A H 0.2802 0.3178 0.4644 0.080 Uiso 1 1 calc R
H33B H 0.2340 0.4148 0.4084 0.080 Uiso 1 1 calc R
C34 C 0.2035(6) 0.2207(10) 0.3999(6) 0.093(3) Uani 1 1 d .
H34A H 0.2137 0.1474 0.4378 0.080 Uiso 1 1 calc R
H34B H 0.1579 0.2557 0.4105 0.080 Uiso 1 1 calc R

loop_
_atom_site_aniso_label
_atom_site_aniso_U_11
_atom_site_aniso_U_22
_atom_site_aniso_U_33
_atom_site_aniso_U_23
_atom_site_aniso_U_13
_atom_site_aniso_U_12
Fe1 0.0327(5) 0.0437(5) 0.0187(4) 0.0011(3) 0.0000(3) -0.0165(4)
Br1 0.0527(4) 0.0482(4) 0.0332(3) -0.0091(3) 0.0068(3) -0.0163(3)
Br2 0.0410(4) 0.0651(4) 0.0333(3) 0.0164(3) -0.0038(3) -0.0137(3)
N1 0.026(3) 0.044(3) 0.029(2) 0.003(2) 0.000(2) -0.013(2)
N2 0.025(2) 0.040(3) 0.024(2) 0.0036(19) 0.000(2) -0.011(2)
N3 0.024(2) 0.039(3) 0.018(2) -0.0066(18) 0.007(2) -0.0127(19)
N4 0.024(2) 0.028(2) 0.019(2) -0.0016(18) 0.0029(18) -0.0024(19)
C1 0.030(3) 0.037(3) 0.026(3) 0.003(2) 0.000(2) -0.011(2)
C2 0.023(3) 0.056(4) 0.034(3) 0.009(3) 0.003(3) -0.013(3)
C3 0.035(3) 0.056(4) 0.022(3) 0.006(2) 0.005(3) -0.017(3)
C4 0.035(3) 0.062(4) 0.020(3) 0.010(3) -0.006(3) -0.018(3)
C5 0.038(4) 0.061(4) 0.031(3) -0.009(3) 0.014(3) -0.022(3)
C6 0.027(3) 0.029(3) 0.025(3) 0.003(2) 0.004(2) -0.007(2)
C7 0.029(3) 0.034(3) 0.028(3) -0.007(2) 0.003(3) -0.007(2)
C8 0.031(3) 0.032(3) 0.028(3) -0.002(2) 0.001(2) -0.014(2)
C9 0.021(3) 0.038(3) 0.021(3) 0.004(2) 0.003(2) -0.011(2)
C10 0.032(3) 0.027(3) 0.025(3) 0.003(2) 0.005(2) -0.005(2)
C11 0.034(3) 0.036(3) 0.028(3) 0.010(2) -0.002(3) -0.005(3)
C12 0.032(3) 0.042(3) 0.025(3) 0.000(2) 0.002(2) -0.011(3)
C13 0.031(3) 0.037(3) 0.029(3) -0.006(2) 0.001(3) -0.005(2)
C14 0.018(3) 0.037(3) 0.032(3) 0.003(2) 0.002(2) -0.004(2)
C15 0.044(4) 0.044(4) 0.030(3) -0.007(3) 0.003(3) 0.004(3)
C16 0.070(5) 0.055(4) 0.020(3) -0.003(3) -0.012(3) -0.008(4)
C17 0.033(3) 0.041(4) 0.056(4) 0.000(3) -0.010(3) 0.003(3)
C18 0.028(3) 0.030(3) 0.019(2) -0.001(2) 0.002(2) -0.012(2)
C19 0.023(3) 0.029(3) 0.033(3) 0.001(2) 0.001(2) -0.011(2)
C20 0.042(4) 0.033(3) 0.026(3) 0.008(2) -0.002(3) -0.015(3)
C21 0.044(4) 0.032(3) 0.023(3) -0.002(2) 0.000(3) -0.019(3)
C22 0.034(3) 0.035(3) 0.027(3) -0.005(2) 0.005(3) -0.007(3)
C23 0.032(3) 0.034(3) 0.022(3) 0.001(2) 0.001(2) -0.010(2)
C24 0.043(4) 0.039(3) 0.049(4) 0.005(3) 0.006(3) 0.005(3)
C25 0.076(5) 0.045(4) 0.021(3) -0.003(3) 0.009(3) -0.018(3)
C26 0.041(3) 0.036(3) 0.027(3) 0.000(2) 0.002(3) -0.005(3)
O1 0.149(8) 0.131(6) 0.075(5) -0.025(5) -0.022(5) 0.003(5)
C31 0.202(16) 0.118(10) 0.058(6) 0.025(6) 0.024(8) 0.064(10)
C32 0.145(12) 0.127(10) 0.101(9) 0.004(8) 0.038(9) 0.040(9)
C33 0.068(6) 0.070(5) 0.062(5) -0.005(4) 0.010(4) 0.019(4)
C34 0.117(9) 0.082(6) 0.079(7) -0.020(5) -0.002(6) 0.005(6)

loop_
_atom_type_symbol
_atom_type_description
_atom_type_scat_dispersion_real
_atom_type_scat_dispersion_imag
_atom_type_scat_source
C C 0.0033 0.0016 'International Tables Vol C Tables 4.2.6.8 and 6.1.1.4'
H H 0.0000 0.0000 'International Tables Vol C Tables 4.2.6.8 and 6.1.1.4'
N N 0.0061 0.0033 'International Tables Vol C Tables 4.2.6.8 and 6.1.1.4'
O O 0.0106 0.0060 'International Tables Vol C Tables 4.2.6.8 and 6.1.1.4'
Br Br -0.2901 2.4595 'International Tables Vol C Tables 4.2.6.8 and 6.1.1.4'
Fe Fe 0.3463 0.8444 'International Tables Vol C Tables 4.2.6.8 and 6.1.1.4'

loop_
_geom_angle_atom_site_label_1
_geom_angle_atom_site_label_2
_geom_angle_atom_site_label_3
_geom_angle
C1 Fe1 C6 103.7(2)
C1 Fe1 Br2 106.95(16)
C6 Fe1 Br2 106.08(14)
C1 Fe1 Br1 109.62(16)
C6 Fe1 Br1 110.72(16)
Br2 Fe1 Br1 118.66(4)
C1 N1 C3 112.0(4)
C1 N1 C4 123.9(5)
C3 N1 C4 124.1(4)
C1 N2 C2 111.8(4)
C1 N2 C9 123.7(4)
C2 N2 C9 124.5(4)
C6 N3 C7 111.8(4)
C6 N3 C5 126.3(4)
C7 N3 C5 121.9(4)
C6 N4 C8 111.3(4)
C6 N4 C18 124.2(4)
C8 N4 C18 124.4(4)
N1 C1 N2 103.5(5)
N1 C1 Fe1 127.1(4)
N2 C1 Fe1 129.2(4)
C3 C2 N2 106.0(5)
C2 C3 N1 106.7(5)
N1 C4 C5 112.9(5)
N3 C5 C4 113.4(5)
N3 C6 N4 103.4(4)
N3 C6 Fe1 130.5(4)
N4 C6 Fe1 126.1(4)
C8 C7 N3 107.2(5)
C7 C8 N4 106.3(4)
C14 C9 C10 122.8(5)
C14 C9 N2 118.2(5)
C10 C9 N2 119.0(5)
C11 C10 C9 117.3(5)
C11 C10 C15 121.1(5)
C9 C10 C15 121.6(5)
C12 C11 C10 122.7(5)
C11 C12 C13 118.4(5)
C11 C12 C16 120.9(5)
C13 C12 C16 120.7(5)
C12 C13 C14 121.1(5)
C9 C14 C13 117.7(5)
C9 C14 C17 121.9(5)
C13 C14 C17 120.3(5)
C19 C18 C23 121.8(5)
C19 C18 N4 119.7(5)
C23 C18 N4 118.5(4)
C18 C19 C20 118.5(5)
C18 C19 C24 121.6(5)
C20 C19 C24 119.9(5)
C21 C20 C19 120.8(5)
C22 C21 C20 118.3(5)
C22 C21 C25 121.6(6)
C20 C21 C25 120.1(5)
C23 C22 C21 122.9(5)
C22 C23 C18 117.6(5)
C22 C23 C26 121.0(5)
C18 C23 C26 121.5(5)
C34 O1 C31 107.3(9)
O1 C31 C32 106.6(9)
C33 C32 C31 101.8(11)
C34 C33 C32 106.3(9)
O1 C34 C33 108.1(9)

loop_
_geom_bond_atom_site_label_1
_geom_bond_atom_site_label_2
_geom_bond_distance
Fe1 C1 2.100(6)
Fe1 C6 2.108(5)
Fe1 Br2 2.4410(11)
Fe1 Br1 2.4433(11)
N1 C1 1.357(7)
N1 C3 1.375(7)
N1 C4 1.481(7)
N2 C1 1.360(7)
N2 C2 1.387(7)
N2 C9 1.445(6)
N3 C6 1.362(6)
N3 C7 1.367(6)
N3 C5 1.462(7)
N4 C6 1.362(6)
N4 C8 1.387(6)
N4 C18 1.436(6)
C2 C3 1.356(8)
C4 C5 1.507(8)
C7 C8 1.344(8)
C9 C14 1.385(7)
C9 C10 1.388(7)
C10 C11 1.383(7)
C10 C15 1.506(7)
C11 C12 1.382(8)
C12 C13 1.388(8)
C12 C16 1.516(7)
C13 C14 1.404(7)
C14 C17 1.508(8)
C18 C19 1.390(7)
C18 C23 1.403(8)
C19 C20 1.404(8)
C19 C24 1.511(8)
C20 C21 1.399(9)
C21 C22 1.385(8)
C21 C25 1.506(8)
C22 C23 1.381(7)
C23 C26 1.500(7)
O1 C34 1.402(11)
O1 C31 1.469(15)
C31 C32 1.481(17)
C32 C33 1.479(13)
C33 C34 1.468(12)
